data_7706742
loop_
_publ_author_name
'Mikata, Yuji'
'Kuroda, Yasuko'
'Naito, Kyoko'
'Murakami, Kana'
'Yamamoto, Chihiro'
'Yabe, Shoko'
'Yonemura, Shizuka'
'Matsumoto, Arimasa'
'Katano, Hajime'

_publ_section_title
;
 Structure and electrochemical properties of
 (\m-O)<sub>2</sub>Mn<sub>2</sub>(iii,iii) and
 (\m-O)<sub>2</sub>Mn<sub>2</sub>(iii,iv) complexes supported by
 pyridine-, quinoline-, isoquinoline- and quinoxaline-based tetranitrogen
 ligands.
;
_journal_issue 12
_journal_name_full 'Dalton transactions (Cambridge, England : 2003)'
_journal_page_first 4133
_journal_page_last 4144
_journal_paper_doi 10.1039/d1dt00184a
_journal_volume 50
_journal_year 2021
_chemical_absolute_configuration 'CHOOSE rm ad rmad syn or unk'
_chemical_formula_moiety 'C66 H57 Cl3 Mn2 N11 O14'
_chemical_formula_sum 'C66 H57 Cl3 Mn2 N11 O14'
_chemical_formula_weight 1444.48
_space_group_crystal_system monoclinic
_space_group_IT_number 9
_space_group_name_Hall 'C -2yc'
_space_group_name_H-M_alt 'C 1 c 1'
_atom_sites_solution_hydrogens geom
_atom_sites_solution_primary direct
_atom_sites_solution_secondary difmap
_audit_update_record
;
2021-01-18 deposited with the CCDC.	2021-03-01 downloaded from the CCDC.
;
_cell_angle_alpha 90.0000
_cell_angle_beta 98.163(3)
_cell_angle_gamma 90.0000
_cell_formula_units_Z 4
_cell_length_a 23.2584(13)
_cell_length_b 20.6984(9)
_cell_length_c 13.4561(9)
_cell_measurement_reflns_used 9144
_cell_measurement_temperature 153
_cell_measurement_theta_max 27.49
_cell_measurement_theta_min 3.03
_cell_volume 6412.3(6)
_computing_cell_refinement CrystalClear
_computing_data_collection 'CrystalClear (Rigaku/MSC Inc., 2006)'
_computing_data_reduction CrystalClear
_computing_molecular_graphics 'CrystalStructure 4.2.5'
_computing_publication_material 'CrystalStructure 4.2.5 (Rigaku, 2017)'
_computing_structure_refinement 'SHELXL Version 2016/6 (Sheldrick, 2008)'
_computing_structure_solution 'Il Milione (Burla, et al., 2007)'
_diffrn_ambient_temperature 153
_diffrn_detector_area_resol_mean 7.314
_diffrn_measured_fraction_theta_full 0.983
_diffrn_measured_fraction_theta_max 0.966
_diffrn_measurement_device_type 'Rigaku Mercury70'
_diffrn_measurement_method \w
_diffrn_radiation_type 'Mo K\a'
_diffrn_radiation_wavelength 0.71075
_diffrn_reflns_av_R_equivalents 0.0328
_diffrn_reflns_Laue_measured_fraction_full 0.983
_diffrn_reflns_Laue_measured_fraction_max 0.966
_diffrn_reflns_limit_h_max 30
_diffrn_reflns_limit_h_min -22
_diffrn_reflns_limit_k_max 26
_diffrn_reflns_limit_k_min -26
_diffrn_reflns_limit_l_max 17
_diffrn_reflns_limit_l_min -13
_diffrn_reflns_number 24976
_diffrn_reflns_point_group_measured_fraction_full 0.762
_diffrn_reflns_point_group_measured_fraction_max 0.726
_diffrn_reflns_theta_full 25.242
_diffrn_reflns_theta_max 27.485
_diffrn_reflns_theta_min 3.033
_diffrn_standards_number 0
_exptl_absorpt_coefficient_mu 0.595
_exptl_absorpt_correction_T_max 0.837
_exptl_absorpt_correction_T_min 0.686
_exptl_absorpt_correction_type multi-scan
_exptl_absorpt_process_details 'REQAB (Rigaku, 1998)'
_exptl_crystal_colour brown
_exptl_crystal_density_diffrn 1.496
_exptl_crystal_density_method 'not measured'
_exptl_crystal_description unknown
_exptl_crystal_F_000 2972.00
_exptl_crystal_size_max 0.500
_exptl_crystal_size_mid 0.400
_exptl_crystal_size_min 0.300
_refine_diff_density_max 0.64
_refine_diff_density_min -0.48
_refine_ls_abs_structure_details
;
 Flack x determined using 2849 quotients [(I+)-(I-)]/[(I+)+(I-)]
 (Parsons, Flack and Wagner, Acta Cryst. B69 (2013) 249-259).
;
_refine_ls_abs_structure_Flack 0.421(8)
_refine_ls_extinction_method none
_refine_ls_goodness_of_fit_ref 1.081
_refine_ls_hydrogen_treatment constr
_refine_ls_number_parameters 868
_refine_ls_number_reflns 10690
_refine_ls_number_restraints 2
_refine_ls_R_factor_all 0.0534
_refine_ls_R_factor_gt 0.0471
_refine_ls_shift/su_max 0.000
_refine_ls_structure_factor_coef Fsqd
_refine_ls_weighting_details 'w = 1/[\s^2^(Fo^2^)+(0.0498P)^2^+8.0960P] where P=(Fo^2^+2Fc^2^)/3'
_refine_ls_weighting_scheme calc
_refine_ls_wR_factor_gt 0.1116
_refine_ls_wR_factor_ref 0.1180
_reflns_Friedel_coverage 0.502
_reflns_Friedel_fraction_full 0.540
_reflns_Friedel_fraction_max 0.486
_reflns_number_gt 9746
_reflns_number_total 10690
_reflns_threshold_expression F^2^>2.0\s(F^2^)
_cod_data_source_file d1dt00184a2.cif
_cod_data_source_block 1-isoTQA-Mn(ClO4)2
_cod_depositor_comments 'Adding full bibliography for 7706733--7706742.cif.'
_cod_database_code 7706742

loop_
_space_group_symop_id
_space_group_symop_operation_xyz
1 +X,+Y,+Z
2 +X,-Y,1/2+Z
3 1/2+X,1/2+Y,+Z
4 1/2+X,1/2-Y,1/2+Z

loop_
_atom_site_label
_atom_site_type_symbol
_atom_site_fract_x
_atom_site_fract_y
_atom_site_fract_z
_atom_site_U_iso_or_equiv
_atom_site_adp_type
_atom_site_occupancy
_atom_site_site_symmetry_order
_atom_site_calc_flag
_atom_site_refinement_flags_posn
_atom_site_refinement_flags_adp
_atom_site_refinement_flags_occupancy
_atom_site_disorder_assembly
_atom_site_disorder_group
Mn1 Mn 0.53951(3) 0.21361(3) 0.81546(5) 0.02320(17) Uani 1 1 d . . . . .
Mn2 Mn 0.52163(3) 0.26968(3) 0.63694(5) 0.02436(17) Uani 1 1 d . . . . .
Cl1 Cl 0.62359(6) 0.05074(6) 0.54169(10) 0.0344(3) Uani 1 1 d . . . . .
Cl2 Cl 0.43172(6) -0.01421(7) 0.62033(12) 0.0407(3) Uani 1 1 d . . . . .
Cl3 Cl 0.44218(8) 0.45583(7) 0.89458(15) 0.0555(5) Uani 1 1 d . . . . .
O1 O 0.53824(15) 0.29430(15) 0.7704(3) 0.0246(7) Uani 1 1 d . . . . .
O2 O 0.52643(15) 0.18758(16) 0.6880(3) 0.0252(8) Uani 1 1 d . . . . .
O3 O 0.5705(2) 0.0418(2) 0.4728(4) 0.0588(13) Uani 1 1 d . . . . .
O4 O 0.6283(2) 0.0045(2) 0.6212(4) 0.0631(15) Uani 1 1 d . . . . .
O5 O 0.6710(3) 0.0430(4) 0.4877(5) 0.115(3) Uani 1 1 d . . . . .
O6 O 0.6244(2) 0.1137(2) 0.5830(4) 0.0696(16) Uani 1 1 d . . . . .
O7 O 0.4913(2) -0.0128(3) 0.6553(5) 0.087(2) Uani 1 1 d . . . . .
O8 O 0.4051(3) -0.0403(3) 0.7005(5) 0.093(2) Uani 1 1 d . . . . .
O9 O 0.4088(3) 0.0489(2) 0.6020(4) 0.0749(17) Uani 1 1 d . . . . .
O10 O 0.4211(3) -0.0564(3) 0.5383(4) 0.0811(19) Uani 1 1 d . . . . .
O11 O 0.3920(3) 0.4191(3) 0.8499(6) 0.095(2) Uani 1 1 d . . . . .
O12 O 0.4569(4) 0.5004(3) 0.8227(6) 0.104(3) Uani 1 1 d . . . . .
O13 O 0.4258(4) 0.4916(3) 0.9733(5) 0.123(3) Uani 1 1 d . . . . .
O14 O 0.4852(4) 0.4135(5) 0.9214(12) 0.225(7) Uani 1 1 d . . . . .
N1 N 0.53828(18) 0.12063(18) 0.8667(3) 0.0230(9) Uani 1 1 d . . . . .
N2 N 0.55750(19) 0.23389(19) 0.9647(3) 0.0247(9) Uani 1 1 d . . . . .
N3 N 0.45685(19) 0.20853(18) 0.8352(3) 0.0253(9) Uani 1 1 d . . . . .
N4 N 0.62448(19) 0.19325(19) 0.8228(3) 0.0259(9) Uani 1 1 d . . . . .
N5 N 0.49876(19) 0.36330(19) 0.5801(3) 0.0259(9) Uani 1 1 d . . . . .
N6 N 0.50525(19) 0.2439(2) 0.4888(3) 0.0258(9) Uani 1 1 d . . . . .
N7 N 0.42392(19) 0.27144(18) 0.6138(3) 0.0256(9) Uani 1 1 d . . . . .
N8 N 0.6058(2) 0.3155(2) 0.6029(3) 0.0312(10) Uani 1 1 d . . . . .
N9 N 0.2383(4) 0.1193(4) 0.4042(8) 0.092(3) Uani 1 1 d . . . . .
N10 N 0.7796(5) 0.1940(4) 0.5220(10) 0.150(5) Uani 1 1 d . . . . .
N11 N 0.6026(3) 0.4239(4) 1.3376(6) 0.080(2) Uani 1 1 d . . . . .
C1 C 0.5505(2) 0.1179(2) 0.9800(4) 0.0271(11) Uani 1 1 d . . . . .
H1A H 0.516442 0.099248 1.006088 0.033 Uiso 1 1 calc R U . . .
H1B H 0.584033 0.088966 1.000105 0.033 Uiso 1 1 calc R U . . .
C2 C 0.5636(2) 0.1832(2) 1.0271(4) 0.0260(11) Uani 1 1 d . . . . .
C3 C 0.5665(2) 0.2953(2) 1.0033(5) 0.0311(12) Uani 1 1 d . . . . .
H3 H 0.559632 0.331141 0.959129 0.037 Uiso 1 1 calc R U . . .
C4 C 0.5846(3) 0.3064(3) 1.1017(4) 0.0350(13) Uani 1 1 d . . . . .
H4 H 0.591018 0.349358 1.125463 0.042 Uiso 1 1 calc R U . . .
C5 C 0.6160(3) 0.2614(3) 1.2727(4) 0.0382(14) Uani 1 1 d . . . . .
H5 H 0.623460 0.303380 1.300058 0.046 Uiso 1 1 calc R U . . .
C6 C 0.6262(3) 0.2075(3) 1.3322(5) 0.0456(16) Uani 1 1 d . . . . .
H6 H 0.642490 0.212427 1.400682 0.055 Uiso 1 1 calc R U . . .
C7 C 0.6131(3) 0.1452(3) 1.2936(5) 0.0422(14) Uani 1 1 d . . . . .
H7 H 0.620044 0.108800 1.336744 0.051 Uiso 1 1 calc R U . . .
C8 C 0.5907(3) 0.1361(3) 1.1961(4) 0.0336(12) Uani 1 1 d . . . . .
H8 H 0.581208 0.093877 1.171499 0.040 Uiso 1 1 calc R U . . .
C9 C 0.5816(2) 0.1898(3) 1.1311(4) 0.0279(11) Uani 1 1 d . . . . .
C10 C 0.5942(3) 0.2533(3) 1.1700(4) 0.0321(12) Uani 1 1 d . . . . .
C11 C 0.4790(2) 0.0962(2) 0.8291(4) 0.0265(11) Uani 1 1 d . . . . .
H11A H 0.470180 0.058285 0.869102 0.032 Uiso 1 1 calc R U . . .
H11B H 0.477101 0.082543 0.758201 0.032 Uiso 1 1 calc R U . . .
C12 C 0.4348(2) 0.1492(2) 0.8373(4) 0.0247(10) Uani 1 1 d . . . . .
C13 C 0.4223(2) 0.2616(2) 0.8434(4) 0.0274(11) Uani 1 1 d . . . . .
H13 H 0.439091 0.303466 0.844425 0.033 Uiso 1 1 calc R U . . .
C14 C 0.3650(2) 0.2557(3) 0.8499(4) 0.0315(12) Uani 1 1 d . . . . .
H14 H 0.342194 0.293106 0.856154 0.038 Uiso 1 1 calc R U . . .
C15 C 0.2795(3) 0.1843(3) 0.8498(5) 0.0400(14) Uani 1 1 d . . . . .
H15 H 0.255143 0.220670 0.855027 0.048 Uiso 1 1 calc R U . . .
C16 C 0.2564(3) 0.1240(3) 0.8449(5) 0.0434(15) Uani 1 1 d . . . . .
H16 H 0.215984 0.118433 0.846033 0.052 Uiso 1 1 calc R U . . .
C17 C 0.2921(3) 0.0695(3) 0.8380(5) 0.0406(14) Uani 1 1 d . . . . .
H17 H 0.275312 0.027557 0.834800 0.049 Uiso 1 1 calc R U . . .
C18 C 0.3501(3) 0.0761(3) 0.8359(4) 0.0338(12) Uani 1 1 d . . . . .
H18 H 0.373680 0.039122 0.830788 0.041 Uiso 1 1 calc R U . . .
C19 C 0.3749(2) 0.1381(2) 0.8412(4) 0.0273(11) Uani 1 1 d . . . . .
C20 C 0.3390(2) 0.1934(3) 0.8474(4) 0.0314(12) Uani 1 1 d . . . . .
C21 C 0.5849(2) 0.0867(2) 0.8195(4) 0.0277(11) Uani 1 1 d . . . . .
H21A H 0.570166 0.075745 0.748878 0.033 Uiso 1 1 calc R U . . .
H21B H 0.596068 0.046078 0.856133 0.033 Uiso 1 1 calc R U . . .
C22 C 0.6370(2) 0.1307(2) 0.8238(4) 0.0268(11) Uani 1 1 d . . . . .
C23 C 0.6670(2) 0.2391(3) 0.8260(4) 0.0307(12) Uani 1 1 d . . . . .
H23 H 0.657010 0.283526 0.827902 0.037 Uiso 1 1 calc R U . . .
C24 C 0.7237(3) 0.2218(3) 0.8264(5) 0.0375(13) Uani 1 1 d . . . . .
H24 H 0.752869 0.254129 0.828200 0.045 Uiso 1 1 calc R U . . .
C25 C 0.7976(3) 0.1355(3) 0.8234(5) 0.0463(15) Uani 1 1 d . . . . .
H25 H 0.827895 0.166511 0.825510 0.056 Uiso 1 1 calc R U . . .
C26 C 0.8098(3) 0.0710(4) 0.8195(5) 0.0546(18) Uani 1 1 d . . . . .
H26 H 0.848652 0.057456 0.817989 0.065 Uiso 1 1 calc R U . . .
C27 C 0.7659(3) 0.0247(3) 0.8177(5) 0.0477(16) Uani 1 1 d . . . . .
H27 H 0.775655 -0.019780 0.815933 0.057 Uiso 1 1 calc R U . . .
C28 C 0.7093(3) 0.0421(3) 0.8184(4) 0.0382(14) Uani 1 1 d . . . . .
H28 H 0.680025 0.009979 0.816281 0.046 Uiso 1 1 calc R U . . .
C29 C 0.6945(2) 0.1089(3) 0.8223(4) 0.0305(11) Uani 1 1 d . . . . .
C30 C 0.7391(2) 0.1557(3) 0.8241(4) 0.0347(13) Uani 1 1 d . . . . .
C31 C 0.4915(3) 0.3593(3) 0.4670(4) 0.0333(12) Uani 1 1 d . . . . .
H31A H 0.455167 0.381960 0.439505 0.040 Uiso 1 1 calc R U . . .
H31B H 0.524112 0.382523 0.443124 0.040 Uiso 1 1 calc R U . . .
C32 C 0.4892(2) 0.2923(2) 0.4259(4) 0.0263(11) Uani 1 1 d . . . . .
C33 C 0.5023(3) 0.1812(3) 0.4570(4) 0.0331(12) Uani 1 1 d . . . . .
H33 H 0.514239 0.147606 0.503519 0.040 Uiso 1 1 calc R U . . .
C34 C 0.4823(3) 0.1659(3) 0.3588(5) 0.0370(13) Uani 1 1 d . . . . .
H34 H 0.480125 0.122060 0.337653 0.044 Uiso 1 1 calc R U . . .
C35 C 0.4436(3) 0.2021(4) 0.1869(5) 0.0485(16) Uani 1 1 d . . . . .
H35 H 0.438709 0.158766 0.163975 0.058 Uiso 1 1 calc R U . . .
C36 C 0.4301(3) 0.2531(4) 0.1217(5) 0.0560(19) Uani 1 1 d . . . . .
H36 H 0.416174 0.244293 0.053244 0.067 Uiso 1 1 calc R U . . .
C37 C 0.4363(3) 0.3173(4) 0.1533(5) 0.0522(18) Uani 1 1 d . . . . .
H37 H 0.427280 0.351285 0.106130 0.063 Uiso 1 1 calc R U . . .
C38 C 0.4555(3) 0.3316(3) 0.2523(5) 0.0432(15) Uani 1 1 d . . . . .
H38 H 0.459038 0.375301 0.274095 0.052 Uiso 1 1 calc R U . . .
C39 C 0.4699(2) 0.2802(3) 0.3217(4) 0.0311(12) Uani 1 1 d . . . . .
C40 C 0.4650(3) 0.2158(3) 0.2894(5) 0.0367(14) Uani 1 1 d . . . . .
C41 C 0.4449(2) 0.3840(2) 0.6169(4) 0.0302(12) Uani 1 1 d . . . . .
H41A H 0.428123 0.421428 0.577116 0.036 Uiso 1 1 calc R U . . .
H41B H 0.453897 0.397703 0.687877 0.036 Uiso 1 1 calc R U . . .
C42 C 0.4010(2) 0.3295(2) 0.6085(4) 0.0279(11) Uani 1 1 d . . . . .
C43 C 0.3882(3) 0.2181(2) 0.6067(4) 0.0312(12) Uani 1 1 d . . . . .
H43 H 0.405141 0.176314 0.608432 0.037 Uiso 1 1 calc R U . . .
C44 C 0.3295(2) 0.2236(3) 0.5971(4) 0.0325(12) Uani 1 1 d . . . . .
H44 H 0.305945 0.185903 0.591468 0.039 Uiso 1 1 calc R U . . .
C45 C 0.2432(3) 0.2941(3) 0.5895(5) 0.0421(14) Uani 1 1 d . . . . .
H45 H 0.217996 0.257788 0.586892 0.051 Uiso 1 1 calc R U . . .
C46 C 0.2206(3) 0.3562(4) 0.5875(5) 0.0511(17) Uani 1 1 d . . . . .
H46 H 0.179755 0.361979 0.582407 0.061 Uiso 1 1 calc R U . . .
C47 C 0.2566(3) 0.4102(3) 0.5927(5) 0.0464(16) Uani 1 1 d . . . . .
H47 H 0.240129 0.452253 0.592013 0.056 Uiso 1 1 calc R U . . .
C48 C 0.3152(3) 0.4034(3) 0.5986(5) 0.0393(14) Uani 1 1 d . . . . .
H48 H 0.339479 0.440490 0.602080 0.047 Uiso 1 1 calc R U . . .
C49 C 0.3398(2) 0.3408(3) 0.5997(4) 0.0289(11) Uani 1 1 d . . . . .
C50 C 0.3035(2) 0.2851(3) 0.5956(4) 0.0325(12) Uani 1 1 d . . . . .
C51 C 0.5462(2) 0.4087(2) 0.6174(4) 0.0330(12) Uani 1 1 d . . . . .
H51A H 0.544307 0.419343 0.688583 0.040 Uiso 1 1 calc R U . . .
H51B H 0.541435 0.449279 0.578132 0.040 Uiso 1 1 calc R U . . .
C52 C 0.6044(2) 0.3793(3) 0.6082(4) 0.0320(12) Uani 1 1 d . . . . .
C53 C 0.6571(3) 0.2857(3) 0.5926(4) 0.0373(13) Uani 1 1 d . . . . .
H53 H 0.657515 0.239891 0.587867 0.045 Uiso 1 1 calc R U . . .
C54 C 0.7073(3) 0.3181(3) 0.5889(5) 0.0427(15) Uani 1 1 d . . . . .
H54 H 0.741839 0.295339 0.581133 0.051 Uiso 1 1 calc R U . . .
C55 C 0.7590(3) 0.4233(4) 0.5965(5) 0.0512(17) Uani 1 1 d . . . . .
H55 H 0.794602 0.402519 0.589135 0.061 Uiso 1 1 calc R U . . .
C56 C 0.7575(3) 0.4891(4) 0.6070(5) 0.0550(19) Uani 1 1 d . . . . .
H56 H 0.792029 0.513683 0.607197 0.066 Uiso 1 1 calc R U . . .
C57 C 0.7059(3) 0.5199(4) 0.6174(5) 0.0538(19) Uani 1 1 d . . . . .
H57 H 0.705678 0.565537 0.624175 0.065 Uiso 1 1 calc R U . . .
C58 C 0.6553(3) 0.4865(3) 0.6181(5) 0.0429(15) Uani 1 1 d . . . . .
H58 H 0.620436 0.508707 0.625666 0.051 Uiso 1 1 calc R U . . .
C59 C 0.6553(3) 0.4179(3) 0.6075(4) 0.0363(13) Uani 1 1 d . . . . .
C60 C 0.7076(3) 0.3858(3) 0.5967(5) 0.0407(14) Uani 1 1 d . . . . .
C61 C 0.2847(4) 0.1142(3) 0.3904(7) 0.0589(19) Uani 1 1 d . . . . .
C62 C 0.3444(4) 0.1083(4) 0.3766(7) 0.071(2) Uani 1 1 d . . . . .
H62A H 0.363877 0.150117 0.389560 0.085 Uiso 1 1 calc R U . . .
H62B H 0.346805 0.094856 0.307488 0.085 Uiso 1 1 calc R U . . .
H62C H 0.363460 0.076006 0.423341 0.085 Uiso 1 1 calc R U . . .
C63 C 0.7889(5) 0.1422(4) 0.5336(8) 0.081(3) Uani 1 1 d . . . . .
C64 C 0.8037(5) 0.0761(4) 0.5511(8) 0.087(3) Uani 1 1 d . . . . .
H64A H 0.844087 0.069038 0.540958 0.105 Uiso 1 1 calc R U . . .
H64B H 0.778035 0.048997 0.504203 0.105 Uiso 1 1 calc R U . . .
H64C H 0.799011 0.064592 0.620170 0.105 Uiso 1 1 calc R U . . .
C65 C 0.6076(3) 0.4789(4) 1.3522(6) 0.060(2) Uani 1 1 d . . . . .
C66 C 0.6151(4) 0.5467(4) 1.3713(7) 0.074(3) Uani 1 1 d . . . . .
H66A H 0.644697 0.563642 1.333097 0.089 Uiso 1 1 calc R U . . .
H66B H 0.627579 0.553729 1.443150 0.089 Uiso 1 1 calc R U . . .
H66C H 0.578252 0.569155 1.350678 0.089 Uiso 1 1 calc R U . . .

loop_
_atom_site_aniso_label
_atom_site_aniso_U_11
_atom_site_aniso_U_22
_atom_site_aniso_U_33
_atom_site_aniso_U_23
_atom_site_aniso_U_13
_atom_site_aniso_U_12
Mn1 0.0269(4) 0.0197(3) 0.0226(4) 0.0019(3) 0.0021(3) 0.0012(3)
Mn2 0.0285(4) 0.0217(3) 0.0224(4) 0.0024(3) 0.0023(3) 0.0000(3)
Cl1 0.0443(8) 0.0282(6) 0.0320(8) 0.0019(5) 0.0093(6) 0.0082(5)
Cl2 0.0362(8) 0.0423(7) 0.0436(9) -0.0145(6) 0.0063(7) -0.0022(6)
Cl3 0.0652(12) 0.0277(7) 0.0735(13) -0.0095(7) 0.0093(9) 0.0092(7)
O1 0.0295(19) 0.0203(16) 0.0236(19) 0.0001(13) 0.0024(15) 0.0004(13)
O2 0.031(2) 0.0232(17) 0.0216(19) -0.0004(13) 0.0043(15) -0.0002(13)
O3 0.076(4) 0.034(2) 0.057(3) -0.004(2) -0.023(3) 0.002(2)
O4 0.084(4) 0.054(3) 0.045(3) 0.026(2) -0.014(3) -0.019(3)
O5 0.094(5) 0.193(8) 0.070(4) 0.041(5) 0.053(4) 0.083(5)
O6 0.075(4) 0.029(2) 0.095(4) -0.024(2) -0.018(3) 0.006(2)
O7 0.037(3) 0.099(5) 0.119(5) -0.061(4) -0.013(3) 0.006(3)
O8 0.137(6) 0.071(4) 0.088(5) 0.013(3) 0.072(5) 0.014(4)
O9 0.096(5) 0.042(3) 0.079(4) 0.008(3) -0.013(3) 0.017(3)
O10 0.097(5) 0.088(4) 0.055(4) -0.045(3) -0.004(3) -0.003(3)
O11 0.094(5) 0.063(4) 0.130(6) -0.037(4) 0.024(4) -0.034(3)
O12 0.135(7) 0.084(5) 0.102(6) 0.008(4) 0.046(5) -0.037(4)
O13 0.220(9) 0.075(4) 0.084(5) -0.054(4) 0.051(5) -0.033(5)
O14 0.128(8) 0.098(7) 0.42(2) 0.022(9) -0.061(10) 0.076(6)
N1 0.027(2) 0.0198(18) 0.021(2) -0.0003(15) 0.0016(18) 0.0013(15)
N2 0.029(2) 0.023(2) 0.021(2) 0.0008(16) 0.0025(18) 0.0022(16)
N3 0.031(2) 0.0204(19) 0.024(2) 0.0017(16) 0.0034(19) 0.0022(16)
N4 0.030(2) 0.0223(19) 0.024(2) 0.0009(16) 0.0024(19) 0.0017(17)
N5 0.030(2) 0.0207(19) 0.028(2) 0.0012(16) 0.0068(19) -0.0033(16)
N6 0.026(2) 0.025(2) 0.026(2) 0.0027(17) 0.0014(18) 0.0012(16)
N7 0.029(2) 0.0216(19) 0.025(2) 0.0035(16) 0.0020(19) -0.0015(16)
N8 0.033(3) 0.037(2) 0.025(3) 0.0001(19) 0.007(2) 0.0005(19)
N9 0.062(5) 0.063(5) 0.153(9) 0.019(5) 0.027(5) -0.001(4)
N10 0.159(10) 0.077(6) 0.241(14) 0.073(8) 0.120(10) 0.050(6)
N11 0.078(5) 0.060(4) 0.111(7) -0.004(4) 0.041(5) 0.009(4)
C1 0.036(3) 0.019(2) 0.026(3) 0.0025(18) 0.003(2) 0.0013(19)
C2 0.029(3) 0.022(2) 0.026(3) -0.0006(19) 0.002(2) 0.0012(19)
C3 0.034(3) 0.024(2) 0.036(3) -0.003(2) 0.008(3) 0.000(2)
C4 0.045(3) 0.025(2) 0.034(3) -0.006(2) 0.003(3) -0.003(2)
C5 0.041(3) 0.047(3) 0.027(3) -0.010(3) 0.003(3) -0.004(3)
C6 0.050(4) 0.060(4) 0.025(3) -0.005(3) -0.003(3) -0.004(3)
C7 0.049(4) 0.047(3) 0.029(3) 0.004(3) 0.004(3) 0.007(3)
C8 0.040(3) 0.034(3) 0.026(3) 0.002(2) 0.005(2) 0.006(2)
C9 0.030(3) 0.030(3) 0.023(3) -0.005(2) 0.000(2) 0.001(2)
C10 0.031(3) 0.038(3) 0.027(3) -0.003(2) 0.001(2) 0.000(2)
C11 0.029(3) 0.022(2) 0.029(3) 0.0000(19) 0.004(2) 0.0012(18)
C12 0.031(3) 0.024(2) 0.019(3) -0.0005(18) 0.004(2) -0.0006(19)
C13 0.031(3) 0.025(2) 0.025(3) -0.0001(19) 0.000(2) 0.001(2)
C14 0.037(3) 0.029(3) 0.029(3) 0.001(2) 0.005(2) 0.007(2)
C15 0.037(3) 0.046(3) 0.038(4) 0.001(3) 0.009(3) 0.000(2)
C16 0.034(3) 0.050(3) 0.048(4) -0.001(3) 0.012(3) -0.004(3)
C17 0.038(3) 0.042(3) 0.043(4) -0.003(3) 0.010(3) -0.015(3)
C18 0.037(3) 0.032(3) 0.032(3) 0.001(2) 0.003(3) -0.003(2)
C19 0.032(3) 0.030(2) 0.020(3) 0.0036(19) 0.003(2) 0.000(2)
C20 0.027(3) 0.041(3) 0.027(3) 0.003(2) 0.006(2) 0.000(2)
C21 0.037(3) 0.021(2) 0.026(3) -0.0003(18) 0.004(2) 0.0056(19)
C22 0.035(3) 0.027(2) 0.018(3) 0.0007(19) 0.003(2) 0.004(2)
C23 0.030(3) 0.031(3) 0.031(3) 0.005(2) 0.002(2) -0.003(2)
C24 0.028(3) 0.042(3) 0.042(4) 0.006(3) 0.007(3) -0.001(2)
C25 0.028(3) 0.060(4) 0.051(4) 0.002(3) 0.003(3) 0.010(3)
C26 0.037(4) 0.072(5) 0.054(5) -0.001(4) 0.002(3) 0.021(3)
C27 0.044(4) 0.051(4) 0.048(4) -0.005(3) 0.003(3) 0.023(3)
C28 0.044(3) 0.039(3) 0.029(3) -0.004(2) -0.002(3) 0.012(2)
C29 0.034(3) 0.034(3) 0.023(3) 0.001(2) 0.002(2) 0.007(2)
C30 0.032(3) 0.045(3) 0.027(3) -0.003(2) 0.002(2) 0.005(2)
C31 0.040(3) 0.033(3) 0.027(3) 0.009(2) 0.006(2) 0.002(2)
C32 0.026(3) 0.030(2) 0.024(3) 0.006(2) 0.006(2) 0.0017(19)
C33 0.039(3) 0.028(3) 0.033(3) 0.000(2) 0.007(3) 0.002(2)
C34 0.040(3) 0.033(3) 0.039(4) -0.004(2) 0.007(3) -0.001(2)
C35 0.050(4) 0.059(4) 0.034(4) -0.009(3) -0.001(3) 0.001(3)
C36 0.055(5) 0.089(5) 0.021(3) -0.002(3) -0.004(3) 0.014(4)
C37 0.052(4) 0.075(5) 0.028(4) 0.009(3) -0.004(3) 0.016(4)
C38 0.039(4) 0.057(4) 0.033(4) 0.011(3) 0.006(3) 0.012(3)
C39 0.026(3) 0.046(3) 0.021(3) 0.000(2) 0.002(2) 0.004(2)
C40 0.040(3) 0.041(3) 0.029(3) -0.004(2) 0.006(3) 0.001(2)
C41 0.031(3) 0.023(2) 0.036(3) 0.003(2) 0.004(2) 0.000(2)
C42 0.032(3) 0.027(2) 0.026(3) 0.005(2) 0.004(2) 0.003(2)
C43 0.040(3) 0.027(2) 0.026(3) 0.001(2) 0.002(2) -0.006(2)
C44 0.034(3) 0.037(3) 0.026(3) 0.000(2) 0.003(2) -0.009(2)
C45 0.032(3) 0.051(4) 0.042(4) 0.003(3) 0.004(3) -0.006(3)
C46 0.031(3) 0.070(5) 0.052(4) 0.003(3) 0.003(3) 0.002(3)
C47 0.038(4) 0.043(3) 0.057(4) 0.006(3) 0.005(3) 0.013(3)
C48 0.035(3) 0.036(3) 0.046(4) 0.004(2) 0.003(3) 0.010(2)
C49 0.026(3) 0.035(3) 0.026(3) 0.007(2) 0.003(2) 0.000(2)
C50 0.029(3) 0.041(3) 0.027(3) 0.001(2) 0.001(2) -0.003(2)
C51 0.037(3) 0.026(2) 0.035(3) -0.002(2) 0.004(2) -0.008(2)
C52 0.036(3) 0.036(3) 0.025(3) 0.001(2) 0.006(2) -0.007(2)
C53 0.040(3) 0.046(3) 0.027(3) 0.003(2) 0.007(3) 0.000(3)
C54 0.032(3) 0.065(4) 0.033(3) -0.006(3) 0.007(3) 0.003(3)
C55 0.033(3) 0.078(5) 0.043(4) -0.001(3) 0.007(3) -0.014(3)
C56 0.048(4) 0.073(5) 0.043(4) 0.000(3) 0.006(3) -0.030(4)
C57 0.057(5) 0.055(4) 0.047(4) 0.003(3) -0.002(3) -0.030(3)
C58 0.041(4) 0.047(3) 0.039(4) 0.002(3) 0.002(3) -0.013(3)
C59 0.040(3) 0.039(3) 0.030(3) 0.004(2) 0.006(3) -0.017(2)
C60 0.036(3) 0.064(4) 0.024(3) 0.001(3) 0.008(2) -0.014(3)
C61 0.062(5) 0.037(3) 0.077(6) 0.003(3) 0.008(4) -0.003(3)
C62 0.065(6) 0.066(5) 0.083(6) -0.014(4) 0.012(5) 0.002(4)
C63 0.092(7) 0.065(5) 0.099(7) 0.023(5) 0.056(6) 0.010(5)
C64 0.128(9) 0.054(5) 0.084(7) -0.011(5) 0.029(6) -0.009(5)
C65 0.048(4) 0.067(5) 0.067(5) 0.013(4) 0.020(4) 0.001(4)
C66 0.080(6) 0.061(5) 0.073(6) 0.007(4) -0.017(5) -0.016(4)

loop_
_atom_type_symbol
_atom_type_description
_atom_type_scat_dispersion_real
_atom_type_scat_dispersion_imag
_atom_type_scat_source
C C 0.0033 0.0016
;
International Tables for Crystallography
(Vol. C, Tables 4.2.6.8 and 6.1.1.4)
;
H H 0.0000 0.0000
;
International Tables for Crystallography
(Vol. C, Table 6.1.1.4)
;
Cl Cl 0.1484 0.1585
;
International Tables for Crystallography
(Vol. C, Tables 4.2.6.8 and 6.1.1.4)
;
Mn Mn 0.3368 0.7283
;
International Tables for Crystallography
(Vol. C, Tables 4.2.6.8 and 6.1.1.4)
;
N N 0.0061 0.0033
;
International Tables for Crystallography
(Vol. C, Tables 4.2.6.8 and 6.1.1.4)
;
O O 0.0106 0.0060
;
International Tables for Crystallography
(Vol. C, Tables 4.2.6.8 and 6.1.1.4)
;

loop_
_geom_angle_atom_site_label_1
_geom_angle_atom_site_label_2
_geom_angle_atom_site_label_3
_geom_angle
_geom_angle_site_symmetry_1
_geom_angle_site_symmetry_3
_geom_angle_publ_flag
O1 Mn1 O2 87.88(16) . . ?
O1 Mn1 N3 97.26(16) . . ?
O2 Mn1 N3 94.42(17) . . ?
O1 Mn1 N4 100.51(17) . . ?
O2 Mn1 N4 90.92(17) . . ?
N3 Mn1 N4 161.61(17) . . ?
O1 Mn1 N2 97.72(16) . . ?
O2 Mn1 N2 174.05(17) . . ?
N3 Mn1 N2 86.89(18) . . ?
N4 Mn1 N2 86.10(17) . . ?
O1 Mn1 N1 178.26(17) . . ?
O2 Mn1 N1 91.82(16) . . ?
N3 Mn1 N1 81.05(16) . . ?
N4 Mn1 N1 81.20(17) . . ?
N2 Mn1 N1 82.64(16) . . ?
O1 Mn1 Mn2 44.33(11) . . ?
O2 Mn1 Mn2 43.59(11) . . ?
N3 Mn1 Mn2 96.59(13) . . ?
N4 Mn1 Mn2 99.38(12) . . ?
N2 Mn1 Mn2 142.05(12) . . ?
N1 Mn1 Mn2 135.28(12) . . ?
O2 Mn2 O1 84.19(15) . . ?
O2 Mn2 N6 96.69(16) . . ?
O1 Mn2 N6 178.41(18) . . ?
O2 Mn2 N5 168.94(16) . . ?
O1 Mn2 N5 96.03(16) . . ?
N6 Mn2 N5 83.36(17) . . ?
O2 Mn2 N7 94.21(15) . . ?
O1 Mn2 N7 101.35(16) . . ?
N6 Mn2 N7 79.92(17) . . ?
N5 Mn2 N7 74.87(15) . . ?
O2 Mn2 N8 116.95(16) . . ?
O1 Mn2 N8 90.77(16) . . ?
N6 Mn2 N8 87.65(17) . . ?
N5 Mn2 N8 74.11(16) . . ?
N7 Mn2 N8 147.66(16) . . ?
O2 Mn2 Mn1 42.20(11) . . ?
O1 Mn2 Mn1 42.03(10) . . ?
N6 Mn2 Mn1 138.88(12) . . ?
N5 Mn2 Mn1 136.57(12) . . ?
N7 Mn2 Mn1 99.08(11) . . ?
N8 Mn2 Mn1 109.64(12) . . ?
O5 Cl1 O6 109.8(5) . . ?
O5 Cl1 O4 109.0(4) . . ?
O6 Cl1 O4 109.1(3) . . ?
O5 Cl1 O3 108.3(4) . . ?
O6 Cl1 O3 109.4(3) . . ?
O4 Cl1 O3 111.2(3) . . ?
O7 Cl2 O10 109.5(4) . . ?
O7 Cl2 O9 111.6(4) . . ?
O10 Cl2 O9 114.6(4) . . ?
O7 Cl2 O8 105.7(5) . . ?
O10 Cl2 O8 108.2(4) . . ?
O9 Cl2 O8 106.7(4) . . ?
O14 Cl3 O13 114.7(8) . . ?
O14 Cl3 O12 111.5(7) . . ?
O13 Cl3 O12 107.0(5) . . ?
O14 Cl3 O11 107.2(6) . . ?
O13 Cl3 O11 107.7(5) . . ?
O12 Cl3 O11 108.5(5) . . ?
Mn1 O1 Mn2 93.64(15) . . ?
Mn1 O2 Mn2 94.21(16) . . ?
C11 N1 C21 112.7(4) . . ?
C11 N1 C1 111.3(4) . . ?
C21 N1 C1 111.4(4) . . ?
C11 N1 Mn1 105.1(3) . . ?
C21 N1 Mn1 104.6(3) . . ?
C1 N1 Mn1 111.4(3) . . ?
C2 N2 C3 119.3(5) . . ?
C2 N2 Mn1 116.5(3) . . ?
C3 N2 Mn1 124.1(4) . . ?
C12 N3 C13 120.3(5) . . ?
C12 N3 Mn1 115.8(3) . . ?
C13 N3 Mn1 123.9(3) . . ?
C22 N4 C23 121.3(5) . . ?
C22 N4 Mn1 114.8(4) . . ?
C23 N4 Mn1 123.9(4) . . ?
C41 N5 C51 109.3(4) . . ?
C41 N5 C31 112.0(4) . . ?
C51 N5 C31 110.4(4) . . ?
C41 N5 Mn2 109.0(3) . . ?
C51 N5 Mn2 108.7(3) . . ?
C31 N5 Mn2 107.5(3) . . ?
C32 N6 C33 121.4(5) . . ?
C32 N6 Mn2 114.8(4) . . ?
C33 N6 Mn2 123.1(4) . . ?
C42 N7 C43 119.6(5) . . ?
C42 N7 Mn2 114.6(3) . . ?
C43 N7 Mn2 125.8(4) . . ?
C52 N8 C53 119.0(5) . . ?
C52 N8 Mn2 112.0(4) . . ?
C53 N8 Mn2 128.2(4) . . ?
C2 C1 N1 112.9(4) . . ?
C2 C1 H1A 109.0 . . ?
N1 C1 H1A 109.0 . . ?
C2 C1 H1B 109.0 . . ?
N1 C1 H1B 109.0 . . ?
H1A C1 H1B 107.8 . . ?
N2 C2 C9 122.5(5) . . ?
N2 C2 C1 116.3(5) . . ?
C9 C2 C1 121.2(4) . . ?
C4 C3 N2 122.4(5) . . ?
C4 C3 H3 118.8 . . ?
N2 C3 H3 118.8 . . ?
C3 C4 C10 119.9(5) . . ?
C3 C4 H4 120.1 . . ?
C10 C4 H4 120.1 . . ?
C6 C5 C10 118.8(6) . . ?
C6 C5 H5 120.6 . . ?
C10 C5 H5 120.6 . . ?
C5 C6 C7 121.2(6) . . ?
C5 C6 H6 119.4 . . ?
C7 C6 H6 119.4 . . ?
C8 C7 C6 121.1(6) . . ?
C8 C7 H7 119.4 . . ?
C6 C7 H7 119.4 . . ?
C7 C8 C9 119.7(5) . . ?
C7 C8 H8 120.2 . . ?
C9 C8 H8 120.2 . . ?
C2 C9 C8 122.4(5) . . ?
C2 C9 C10 118.0(5) . . ?
C8 C9 C10 119.5(5) . . ?
C5 C10 C4 122.6(5) . . ?
C5 C10 C9 119.6(5) . . ?
C4 C10 C9 117.8(5) . . ?
N1 C11 C12 109.6(4) . . ?
N1 C11 H11A 109.8 . . ?
C12 C11 H11A 109.8 . . ?
N1 C11 H11B 109.8 . . ?
C12 C11 H11B 109.8 . . ?
H11A C11 H11B 108.2 . . ?
N3 C12 C19 122.1(5) . . ?
N3 C12 C11 113.4(4) . . ?
C19 C12 C11 124.4(4) . . ?
C14 C13 N3 121.7(5) . . ?
C14 C13 H13 119.2 . . ?
N3 C13 H13 119.2 . . ?
C13 C14 C20 120.0(5) . . ?
C13 C14 H14 120.0 . . ?
C20 C14 H14 120.0 . . ?
C16 C15 C20 120.4(6) . . ?
C16 C15 H15 119.8 . . ?
C20 C15 H15 119.8 . . ?
C15 C16 C17 120.5(6) . . ?
C15 C16 H16 119.8 . . ?
C17 C16 H16 119.8 . . ?
C18 C17 C16 120.9(5) . . ?
C18 C17 H17 119.5 . . ?
C16 C17 H17 119.5 . . ?
C17 C18 C19 119.5(5) . . ?
C17 C18 H18 120.2 . . ?
C19 C18 H18 120.2 . . ?
C18 C19 C12 122.9(5) . . ?
C18 C19 C20 119.8(5) . . ?
C12 C19 C20 117.3(5) . . ?
C15 C20 C14 122.6(5) . . ?
C15 C20 C19 118.8(5) . . ?
C14 C20 C19 118.6(5) . . ?
N1 C21 C22 108.9(4) . . ?
N1 C21 H21A 109.9 . . ?
C22 C21 H21A 109.9 . . ?
N1 C21 H21B 109.9 . . ?
C22 C21 H21B 109.9 . . ?
H21A C21 H21B 108.3 . . ?
N4 C22 C29 121.3(5) . . ?
N4 C22 C21 114.4(5) . . ?
C29 C22 C21 124.2(4) . . ?
C24 C23 N4 120.8(5) . . ?
C24 C23 H23 119.6 . . ?
N4 C23 H23 119.6 . . ?
C23 C24 C30 119.9(5) . . ?
C23 C24 H24 120.0 . . ?
C30 C24 H24 120.0 . . ?
C26 C25 C30 119.3(7) . . ?
C26 C25 H25 120.4 . . ?
C30 C25 H25 120.4 . . ?
C25 C26 C27 121.1(6) . . ?
C25 C26 H26 119.5 . . ?
C27 C26 H26 119.5 . . ?
C28 C27 C26 121.4(6) . . ?
C28 C27 H27 119.3 . . ?
C26 C27 H27 119.3 . . ?
C27 C28 C29 119.6(6) . . ?
C27 C28 H28 120.2 . . ?
C29 C28 H28 120.2 . . ?
C22 C29 C30 118.2(5) . . ?
C22 C29 C28 123.0(5) . . ?
C30 C29 C28 118.8(5) . . ?
C24 C30 C29 118.3(5) . . ?
C24 C30 C25 121.8(6) . . ?
C29 C30 C25 119.8(5) . . ?
C32 C31 N5 114.7(4) . . ?
C32 C31 H31A 108.6 . . ?
N5 C31 H31A 108.6 . . ?
C32 C31 H31B 108.6 . . ?
N5 C31 H31B 108.6 . . ?
H31A C31 H31B 107.6 . . ?
N6 C32 C39 120.7(5) . . ?
N6 C32 C31 118.3(5) . . ?
C39 C32 C31 121.0(5) . . ?
N6 C33 C34 121.0(5) . . ?
N6 C33 H33 119.5 . . ?
C34 C33 H33 119.5 . . ?
C33 C34 C40 119.5(5) . . ?
C33 C34 H34 120.2 . . ?
C40 C34 H34 120.2 . . ?
C36 C35 C40 118.6(7) . . ?
C36 C35 H35 120.7 . . ?
C40 C35 H35 120.7 . . ?
C35 C36 C37 122.1(6) . . ?
C35 C36 H36 119.0 . . ?
C37 C36 H36 119.0 . . ?
C38 C37 C36 120.3(7) . . ?
C38 C37 H37 119.8 . . ?
C36 C37 H37 119.8 . . ?
C37 C38 C39 119.2(7) . . ?
C37 C38 H38 120.4 . . ?
C39 C38 H38 120.4 . . ?
C40 C39 C38 120.4(6) . . ?
C40 C39 C32 118.1(5) . . ?
C38 C39 C32 121.5(5) . . ?
C39 C40 C34 119.2(6) . . ?
C39 C40 C35 119.4(6) . . ?
C34 C40 C35 121.4(6) . . ?
N5 C41 C42 110.8(4) . . ?
N5 C41 H41A 109.5 . . ?
C42 C41 H41A 109.5 . . ?
N5 C41 H41B 109.5 . . ?
C42 C41 H41B 109.5 . . ?
H41A C41 H41B 108.1 . . ?
N7 C42 C49 123.0(5) . . ?
N7 C42 C41 114.5(5) . . ?
C49 C42 C41 122.4(4) . . ?
C44 C43 N7 121.9(5) . . ?
C44 C43 H43 119.0 . . ?
N7 C43 H43 119.0 . . ?
C43 C44 C50 120.0(5) . . ?
C43 C44 H44 120.0 . . ?
C50 C44 H44 120.0 . . ?
C46 C45 C50 119.7(6) . . ?
C46 C45 H45 120.2 . . ?
C50 C45 H45 120.2 . . ?
C45 C46 C47 121.3(6) . . ?
C45 C46 H46 119.3 . . ?
C47 C46 H46 119.3 . . ?
C48 C47 C46 120.6(6) . . ?
C48 C47 H47 119.7 . . ?
C46 C47 H47 119.7 . . ?
C47 C48 C49 119.7(6) . . ?
C47 C48 H48 120.1 . . ?
C49 C48 H48 120.1 . . ?
C48 C49 C50 120.2(5) . . ?
C48 C49 C42 123.1(5) . . ?
C50 C49 C42 116.6(5) . . ?
C45 C50 C44 122.8(5) . . ?
C45 C50 C49 118.5(5) . . ?
C44 C50 C49 118.7(5) . . ?
N5 C51 C52 110.5(4) . . ?
N5 C51 H51A 109.5 . . ?
C52 C51 H51A 109.5 . . ?
N5 C51 H51B 109.5 . . ?
C52 C51 H51B 109.5 . . ?
H51A C51 H51B 108.1 . . ?
N8 C52 C59 122.0(5) . . ?
N8 C52 C51 116.0(5) . . ?
C59 C52 C51 122.0(5) . . ?
C54 C53 N8 123.3(6) . . ?
C54 C53 H53 118.3 . . ?
N8 C53 H53 118.3 . . ?
C53 C54 C60 119.2(6) . . ?
C53 C54 H54 120.4 . . ?
C60 C54 H54 120.4 . . ?
C56 C55 C60 120.5(7) . . ?
C56 C55 H55 119.7 . . ?
C60 C55 H55 119.8 . . ?
C55 C56 C57 120.2(6) . . ?
C55 C56 H56 119.9 . . ?
C57 C56 H56 119.9 . . ?
C58 C57 C56 121.9(7) . . ?
C58 C57 H57 119.0 . . ?
C56 C57 H57 119.0 . . ?
C57 C58 C59 119.4(7) . . ?
C57 C58 H58 120.3 . . ?
C59 C58 H58 120.3 . . ?
C60 C59 C58 119.3(5) . . ?
C60 C59 C52 117.7(5) . . ?
C58 C59 C52 123.0(6) . . ?
C54 C60 C59 118.7(5) . . ?
C54 C60 C55 122.6(6) . . ?
C59 C60 C55 118.6(6) . . ?
N9 C61 C62 177.9(11) . . ?
C61 C62 H62A 109.5 . . ?
C61 C62 H62B 109.5 . . ?
H62A C62 H62B 109.5 . . ?
C61 C62 H62C 109.5 . . ?
H62A C62 H62C 109.5 . . ?
H62B C62 H62C 109.5 . . ?
N10 C63 C64 177.3(15) . . ?
C63 C64 H64A 109.5 . . ?
C63 C64 H64B 109.5 . . ?
H64A C64 H64B 109.5 . . ?
C63 C64 H64C 109.5 . . ?
H64A C64 H64C 109.5 . . ?
H64B C64 H64C 109.5 . . ?
N11 C65 C66 178.7(10) . . ?
C65 C66 H66A 109.5 . . ?
C65 C66 H66B 109.5 . . ?
H66A C66 H66B 109.5 . . ?
C65 C66 H66C 109.5 . . ?
H66A C66 H66C 109.5 . . ?
H66B C66 H66C 109.5 . . ?

loop_
_geom_bond_atom_site_label_1
_geom_bond_atom_site_label_2
_geom_bond_distance
_geom_bond_site_symmetry_2
_geom_bond_publ_flag
Mn1 O1 1.776(3) . ?
Mn1 O2 1.783(4) . ?
Mn1 N3 1.981(4) . ?
Mn1 N4 2.009(4) . ?
Mn1 N2 2.036(4) . ?
Mn1 N1 2.046(4) . ?
Mn1 Mn2 2.6470(10) . ?
Mn2 O2 1.830(3) . ?
Mn2 O1 1.853(4) . ?
Mn2 N6 2.047(5) . ?
Mn2 N5 2.123(4) . ?
Mn2 N7 2.250(4) . ?
Mn2 N8 2.280(5) . ?
Cl1 O5 1.413(6) . ?
Cl1 O6 1.417(4) . ?
Cl1 O4 1.428(4) . ?
Cl1 O3 1.448(5) . ?
Cl2 O7 1.399(5) . ?
Cl2 O10 1.401(5) . ?
Cl2 O9 1.419(5) . ?
Cl2 O8 1.425(6) . ?
Cl3 O14 1.340(7) . ?
Cl3 O13 1.389(6) . ?
Cl3 O12 1.414(7) . ?
Cl3 O11 1.450(6) . ?
N1 C11 1.488(6) . ?
N1 C21 1.506(6) . ?
N1 C1 1.512(7) . ?
N2 C2 1.338(6) . ?
N2 C3 1.378(6) . ?
N3 C12 1.334(6) . ?
N3 C13 1.374(6) . ?
N4 C22 1.326(6) . ?
N4 C23 1.367(7) . ?
N5 C41 1.475(7) . ?
N5 C51 1.483(6) . ?
N5 C31 1.509(7) . ?
N6 C32 1.330(6) . ?
N6 C33 1.366(7) . ?
N7 C42 1.312(6) . ?
N7 C43 1.376(6) . ?
N8 C52 1.323(7) . ?
N8 C53 1.367(7) . ?
N9 C61 1.125(10) . ?
N10 C63 1.101(11) . ?
N11 C65 1.158(10) . ?
C1 C2 1.505(6) . ?
C1 H1A 0.9900 . ?
C1 H1B 0.9900 . ?
C2 C9 1.410(7) . ?
C3 C4 1.351(8) . ?
C3 H3 0.9500 . ?
C4 C10 1.429(8) . ?
C4 H4 0.9500 . ?
C5 C6 1.374(9) . ?
C5 C10 1.413(8) . ?
C5 H5 0.9500 . ?
C6 C7 1.409(9) . ?
C6 H6 0.9500 . ?
C7 C8 1.355(8) . ?
C7 H7 0.9500 . ?
C8 C9 1.411(7) . ?
C8 H8 0.9500 . ?
C9 C10 1.429(7) . ?
C11 C12 1.518(7) . ?
C11 H11A 0.9900 . ?
C11 H11B 0.9900 . ?
C12 C19 1.420(7) . ?
C13 C14 1.353(8) . ?
C13 H13 0.9500 . ?
C14 C20 1.422(7) . ?
C14 H14 0.9500 . ?
C15 C16 1.357(8) . ?
C15 C20 1.402(8) . ?
C15 H15 0.9500 . ?
C16 C17 1.411(9) . ?
C16 H16 0.9500 . ?
C17 C18 1.362(8) . ?
C17 H17 0.9500 . ?
C18 C19 1.403(7) . ?
C18 H18 0.9500 . ?
C19 C20 1.426(7) . ?
C21 C22 1.512(7) . ?
C21 H21A 0.9900 . ?
C21 H21B 0.9900 . ?
C22 C29 1.413(7) . ?
C23 C24 1.366(8) . ?
C23 H23 0.9500 . ?
C24 C30 1.416(8) . ?
C24 H24 0.9500 . ?
C25 C26 1.366(9) . ?
C25 C30 1.426(8) . ?
C25 H25 0.9500 . ?
C26 C27 1.397(10) . ?
C26 H26 0.9500 . ?
C27 C28 1.366(8) . ?
C27 H27 0.9500 . ?
C28 C29 1.428(7) . ?
C28 H28 0.9500 . ?
C29 C30 1.417(8) . ?
C31 C32 1.491(7) . ?
C31 H31A 0.9900 . ?
C31 H31B 0.9900 . ?
C32 C39 1.433(8) . ?
C33 C34 1.375(8) . ?
C33 H33 0.9500 . ?
C34 C40 1.412(8) . ?
C34 H34 0.9500 . ?
C35 C36 1.380(10) . ?
C35 C40 1.427(9) . ?
C35 H35 0.9500 . ?
C36 C37 1.396(11) . ?
C36 H36 0.9500 . ?
C37 C38 1.376(9) . ?
C37 H37 0.9500 . ?
C38 C39 1.425(8) . ?
C38 H38 0.9500 . ?
C39 C40 1.401(8) . ?
C41 C42 1.514(7) . ?
C41 H41A 0.9900 . ?
C41 H41B 0.9900 . ?
C42 C49 1.431(7) . ?
C43 C44 1.358(8) . ?
C43 H43 0.9500 . ?
C44 C50 1.409(8) . ?
C44 H44 0.9500 . ?
C45 C46 1.387(9) . ?
C45 C50 1.407(8) . ?
C45 H45 0.9500 . ?
C46 C47 1.394(9) . ?
C46 H46 0.9500 . ?
C47 C48 1.361(8) . ?
C47 H47 0.9500 . ?
C48 C49 1.416(7) . ?
C48 H48 0.9500 . ?
C49 C50 1.425(7) . ?
C51 C52 1.504(8) . ?
C51 H51A 0.9900 . ?
C51 H51B 0.9900 . ?
C52 C59 1.429(7) . ?
C53 C54 1.353(8) . ?
C53 H53 0.9500 . ?
C54 C60 1.405(9) . ?
C54 H54 0.9500 . ?
C55 C56 1.371(10) . ?
C55 C60 1.426(8) . ?
C55 H55 0.9500 . ?
C56 C57 1.382(10) . ?
C56 H56 0.9500 . ?
C57 C58 1.367(8) . ?
C57 H57 0.9500 . ?
C58 C59 1.427(8) . ?
C58 H58 0.9500 . ?
C59 C60 1.413(9) . ?
C61 C62 1.434(11) . ?
C62 H62A 0.9800 . ?
C62 H62B 0.9800 . ?
C62 H62C 0.9800 . ?
C63 C64 1.422(11) . ?
C64 H64A 0.9800 . ?
C64 H64B 0.9800 . ?
C64 H64C 0.9800 . ?
C65 C66 1.433(11) . ?
C66 H66A 0.9800 . ?
C66 H66B 0.9800 . ?
C66 H66C 0.9800 . ?

loop_
_geom_torsion_atom_site_label_1
_geom_torsion_atom_site_label_2
_geom_torsion_atom_site_label_3
_geom_torsion_atom_site_label_4
_geom_torsion
_geom_torsion_site_symmetry_1
_geom_torsion_site_symmetry_2
_geom_torsion_site_symmetry_3
_geom_torsion_site_symmetry_4
_geom_torsion_publ_flag
O2 Mn1 O1 Mn2 2.18(17) . . . . ?
N3 Mn1 O1 Mn2 -92.01(17) . . . . ?
N4 Mn1 O1 Mn2 92.71(17) . . . . ?
N2 Mn1 O1 Mn2 -179.84(16) . . . . ?
O2 Mn2 O1 Mn1 -2.13(17) . . . . ?
N5 Mn2 O1 Mn1 166.75(16) . . . . ?
N7 Mn2 O1 Mn1 91.02(16) . . . . ?
N8 Mn2 O1 Mn1 -119.15(17) . . . . ?
O1 Mn1 O2 Mn2 -2.20(18) . . . . ?
N3 Mn1 O2 Mn2 94.92(17) . . . . ?
N4 Mn1 O2 Mn2 -102.69(17) . . . . ?
N1 Mn1 O2 Mn2 176.08(16) . . . . ?
O1 Mn2 O2 Mn1 2.12(17) . . . . ?
N6 Mn2 O2 Mn1 -179.21(17) . . . . ?
N5 Mn2 O2 Mn1 -89.6(9) . . . . ?
N7 Mn2 O2 Mn1 -98.88(17) . . . . ?
N8 Mn2 O2 Mn1 90.03(19) . . . . ?
C11 N1 C1 C2 -119.9(4) . . . . ?
C21 N1 C1 C2 113.4(5) . . . . ?
Mn1 N1 C1 C2 -2.9(5) . . . . ?
C3 N2 C2 C9 -3.1(8) . . . . ?
Mn1 N2 C2 C9 173.7(4) . . . . ?
C3 N2 C2 C1 177.4(5) . . . . ?
Mn1 N2 C2 C1 -5.8(6) . . . . ?
N1 C1 C2 N2 5.7(7) . . . . ?
N1 C1 C2 C9 -173.8(5) . . . . ?
C2 N2 C3 C4 4.0(8) . . . . ?
Mn1 N2 C3 C4 -172.4(4) . . . . ?
N2 C3 C4 C10 -1.1(9) . . . . ?
C10 C5 C6 C7 -2.7(10) . . . . ?
C5 C6 C7 C8 1.0(10) . . . . ?
C6 C7 C8 C9 1.5(9) . . . . ?
N2 C2 C9 C8 -176.8(5) . . . . ?
C1 C2 C9 C8 2.7(8) . . . . ?
N2 C2 C9 C10 -0.6(8) . . . . ?
C1 C2 C9 C10 178.8(5) . . . . ?
C7 C8 C9 C2 174.0(5) . . . . ?
C7 C8 C9 C10 -2.2(9) . . . . ?
C6 C5 C10 C4 -177.3(6) . . . . ?
C6 C5 C10 C9 2.0(9) . . . . ?
C3 C4 C10 C5 176.7(6) . . . . ?
C3 C4 C10 C9 -2.6(9) . . . . ?
C2 C9 C10 C5 -175.9(5) . . . . ?
C8 C9 C10 C5 0.4(8) . . . . ?
C2 C9 C10 C4 3.4(8) . . . . ?
C8 C9 C10 C4 179.7(5) . . . . ?
C21 N1 C11 C12 -152.9(4) . . . . ?
C1 N1 C11 C12 81.1(5) . . . . ?
Mn1 N1 C11 C12 -39.7(4) . . . . ?
C13 N3 C12 C19 4.1(8) . . . . ?
Mn1 N3 C12 C19 -173.9(4) . . . . ?
C13 N3 C12 C11 -179.1(4) . . . . ?
Mn1 N3 C12 C11 2.9(6) . . . . ?
N1 C11 C12 N3 25.6(6) . . . . ?
N1 C11 C12 C19 -157.6(5) . . . . ?
C12 N3 C13 C14 -2.4(8) . . . . ?
Mn1 N3 C13 C14 175.4(4) . . . . ?
N3 C13 C14 C20 -0.7(8) . . . . ?
C20 C15 C16 C17 0.5(10) . . . . ?
C15 C16 C17 C18 -0.2(10) . . . . ?
C16 C17 C18 C19 0.4(9) . . . . ?
C17 C18 C19 C12 -178.6(5) . . . . ?
C17 C18 C19 C20 -0.9(8) . . . . ?
N3 C12 C19 C18 175.1(5) . . . . ?
C11 C12 C19 C18 -1.3(8) . . . . ?
N3 C12 C19 C20 -2.6(7) . . . . ?
C11 C12 C19 C20 -179.1(5) . . . . ?
C16 C15 C20 C14 178.4(6) . . . . ?
C16 C15 C20 C19 -1.0(9) . . . . ?
C13 C14 C20 C15 -177.4(5) . . . . ?
C13 C14 C20 C19 2.0(8) . . . . ?
C18 C19 C20 C15 1.2(8) . . . . ?
C12 C19 C20 C15 179.0(5) . . . . ?
C18 C19 C20 C14 -178.3(5) . . . . ?
C12 C19 C20 C14 -0.4(7) . . . . ?
C11 N1 C21 C22 155.2(4) . . . . ?
C1 N1 C21 C22 -78.9(5) . . . . ?
Mn1 N1 C21 C22 41.5(4) . . . . ?
C23 N4 C22 C29 -3.8(8) . . . . ?
Mn1 N4 C22 C29 175.9(4) . . . . ?
C23 N4 C22 C21 -179.8(5) . . . . ?
Mn1 N4 C22 C21 -0.2(6) . . . . ?
N1 C21 C22 N4 -28.7(6) . . . . ?
N1 C21 C22 C29 155.4(5) . . . . ?
C22 N4 C23 C24 2.6(8) . . . . ?
Mn1 N4 C23 C24 -177.1(4) . . . . ?
N4 C23 C24 C30 -0.4(9) . . . . ?
C30 C25 C26 C27 -0.9(10) . . . . ?
C25 C26 C27 C28 0.9(11) . . . . ?
C26 C27 C28 C29 -0.8(10) . . . . ?
N4 C22 C29 C30 2.8(8) . . . . ?
C21 C22 C29 C30 178.4(5) . . . . ?
N4 C22 C29 C28 -176.8(5) . . . . ?
C21 C22 C29 C28 -1.2(8) . . . . ?
C27 C28 C29 C22 -179.6(5) . . . . ?
C27 C28 C29 C30 0.7(8) . . . . ?
C23 C24 C30 C29 -0.5(9) . . . . ?
C23 C24 C30 C25 179.3(6) . . . . ?
C22 C29 C30 C24 -0.6(8) . . . . ?
C28 C29 C30 C24 179.0(5) . . . . ?
C22 C29 C30 C25 179.6(5) . . . . ?
C28 C29 C30 C25 -0.8(8) . . . . ?
C26 C25 C30 C24 -178.9(6) . . . . ?
C26 C25 C30 C29 0.9(9) . . . . ?
C41 N5 C31 C32 -107.4(5) . . . . ?
C51 N5 C31 C32 130.7(5) . . . . ?
Mn2 N5 C31 C32 12.3(6) . . . . ?
C33 N6 C32 C39 -1.8(8) . . . . ?
Mn2 N6 C32 C39 -172.6(4) . . . . ?
C33 N6 C32 C31 177.6(5) . . . . ?
Mn2 N6 C32 C31 6.8(6) . . . . ?
N5 C31 C32 N6 -13.3(7) . . . . ?
N5 C31 C32 C39 166.1(5) . . . . ?
C32 N6 C33 C34 -0.3(8) . . . . ?
Mn2 N6 C33 C34 169.6(4) . . . . ?
N6 C33 C34 C40 0.5(9) . . . . ?
C40 C35 C36 C37 -0.5(11) . . . . ?
C35 C36 C37 C38 -1.1(12) . . . . ?
C36 C37 C38 C39 1.1(10) . . . . ?
C37 C38 C39 C40 0.4(9) . . . . ?
C37 C38 C39 C32 -179.1(6) . . . . ?
N6 C32 C39 C40 3.8(8) . . . . ?
C31 C32 C39 C40 -175.6(5) . . . . ?
N6 C32 C39 C38 -176.6(5) . . . . ?
C31 C32 C39 C38 4.0(8) . . . . ?
C38 C39 C40 C34 176.8(6) . . . . ?
C32 C39 C40 C34 -3.6(9) . . . . ?
C38 C39 C40 C35 -2.1(9) . . . . ?
C32 C39 C40 C35 177.5(6) . . . . ?
C33 C34 C40 C39 1.5(9) . . . . ?
C33 C34 C40 C35 -179.6(6) . . . . ?
C36 C35 C40 C39 2.1(10) . . . . ?
C36 C35 C40 C34 -176.8(6) . . . . ?
C51 N5 C41 C42 -162.5(4) . . . . ?
C31 N5 C41 C42 74.8(5) . . . . ?
Mn2 N5 C41 C42 -43.9(5) . . . . ?
C43 N7 C42 C49 2.8(8) . . . . ?
Mn2 N7 C42 C49 -176.4(4) . . . . ?
C43 N7 C42 C41 -179.7(5) . . . . ?
Mn2 N7 C42 C41 1.2(6) . . . . ?
N5 C41 C42 N7 28.0(6) . . . . ?
N5 C41 C42 C49 -154.5(5) . . . . ?
C42 N7 C43 C44 -2.0(8) . . . . ?
Mn2 N7 C43 C44 177.0(4) . . . . ?
N7 C43 C44 C50 -0.8(8) . . . . ?
C50 C45 C46 C47 -0.9(10) . . . . ?
C45 C46 C47 C48 0.8(11) . . . . ?
C46 C47 C48 C49 -0.1(10) . . . . ?
C47 C48 C49 C50 -0.6(9) . . . . ?
C47 C48 C49 C42 -178.3(6) . . . . ?
N7 C42 C49 C48 177.0(5) . . . . ?
C41 C42 C49 C48 -0.3(8) . . . . ?
N7 C42 C49 C50 -0.8(8) . . . . ?
C41 C42 C49 C50 -178.1(5) . . . . ?
C46 C45 C50 C44 -179.4(6) . . . . ?
C46 C45 C50 C49 0.2(9) . . . . ?
C43 C44 C50 C45 -177.6(6) . . . . ?
C43 C44 C50 C49 2.7(8) . . . . ?
C48 C49 C50 C45 0.5(8) . . . . ?
C42 C49 C50 C45 178.4(5) . . . . ?
C48 C49 C50 C44 -179.8(5) . . . . ?
C42 C49 C50 C44 -1.9(8) . . . . ?
C41 N5 C51 C52 163.1(4) . . . . ?
C31 N5 C51 C52 -73.2(5) . . . . ?
Mn2 N5 C51 C52 44.4(5) . . . . ?
C53 N8 C52 C59 -2.5(8) . . . . ?
Mn2 N8 C52 C59 168.7(4) . . . . ?
C53 N8 C52 C51 178.8(5) . . . . ?
Mn2 N8 C52 C51 -10.0(6) . . . . ?
N5 C51 C52 N8 -21.8(7) . . . . ?
N5 C51 C52 C59 159.5(5) . . . . ?
C52 N8 C53 C54 0.9(9) . . . . ?
Mn2 N8 C53 C54 -168.6(4) . . . . ?
N8 C53 C54 C60 0.5(9) . . . . ?
C60 C55 C56 C57 -0.3(11) . . . . ?
C55 C56 C57 C58 0.4(11) . . . . ?
C56 C57 C58 C59 -0.3(10) . . . . ?
C57 C58 C59 C60 0.2(9) . . . . ?
C57 C58 C59 C52 179.5(6) . . . . ?
N8 C52 C59 C60 2.6(8) . . . . ?
C51 C52 C59 C60 -178.8(5) . . . . ?
N8 C52 C59 C58 -176.8(5) . . . . ?
C51 C52 C59 C58 1.8(9) . . . . ?
C53 C54 C60 C59 -0.4(9) . . . . ?
C53 C54 C60 C55 178.0(6) . . . . ?
C58 C59 C60 C54 178.4(6) . . . . ?
C52 C59 C60 C54 -1.1(8) . . . . ?
C58 C59 C60 C55 -0.1(9) . . . . ?
C52 C59 C60 C55 -179.5(6) . . . . ?
C56 C55 C60 C54 -178.2(6) . . . . ?
C56 C55 C60 C59 0.2(10) . . . . ?
